data_7200286
loop_
_publ_author_name
'Luo, Feng'
'Che, Yun-xia'
'Zheng, Ji-min'

_publ_section_title
;
 Two new metal--triazole-benzenedicarboxylate frameworks affording an
 uncommon 3,4-connected net and unique 4,6-connected rod packing:
 hydrothermal synthesis, structure, thermostability and luminescence
 studies
;
_journal_issue 6
_journal_name_full CrystEngComm
_journal_page_first 1097
_journal_paper_doi 10.1039/b812479e
_journal_volume 11
_journal_year 2009
_chemical_formula_sum 'C28 H16 Cd4 N6 O15'
_chemical_formula_weight 1126.07
_chemical_name_systematic
;
?
;
_space_group_IT_number 15
_symmetry_cell_setting monoclinic
_symmetry_space_group_name_Hall '-C 2yc'
_symmetry_space_group_name_H-M 'C 1 2/c 1'
_atom_sites_solution_hydrogens geom
_atom_sites_solution_primary direct
_atom_sites_solution_secondary difmap
_audit_creation_method SHELXL-97
_cell_angle_alpha 90.00
_cell_angle_beta 100.63(3)
_cell_angle_gamma 90.00
_cell_formula_units_Z 4
_cell_length_a 18.981(7)
_cell_length_b 6.9876(14)
_cell_length_c 25.368(5)
_cell_measurement_reflns_used 13372
_cell_measurement_temperature 296(2)
_cell_measurement_theta_max 25.00
_cell_measurement_theta_min 3.11
_cell_volume 3306.9(16)
_computing_cell_refinement 'RAXIS-RAPID Auto(Rigaku, 2004)'
_computing_data_collection 'RAXIS-RAPID Auto(Rigaku, 2004)'
_computing_data_reduction 'CrystalStructure(Rigaku/MSC, 2004)'
_computing_molecular_graphics 'SHELXL-97 (Sheldrick, 2001)'
_computing_publication_material 'SHELXL-97 (Sheldrick, 1997)'
_computing_structure_refinement 'SHELXL-97 (Sheldrick, 1997)'
_computing_structure_solution 'SHELXS-97 (Sheldrick, 1997)'
_diffrn_ambient_temperature 296(2)
_diffrn_measured_fraction_theta_full 0.943
_diffrn_measured_fraction_theta_max 0.943
_diffrn_measurement_device_type 'rigaku r-axis rapid IP area detector'
_diffrn_measurement_method '\w scans'
_diffrn_radiation_monochromator graphite
_diffrn_radiation_probe x-ray
_diffrn_radiation_type MoK\a
_diffrn_radiation_wavelength 0.71073
_diffrn_reflns_av_R_equivalents 0.1296
_diffrn_reflns_av_sigmaI/netI 0.1314
_diffrn_reflns_limit_h_max 22
_diffrn_reflns_limit_h_min -22
_diffrn_reflns_limit_k_max 8
_diffrn_reflns_limit_k_min -8
_diffrn_reflns_limit_l_max 30
_diffrn_reflns_limit_l_min -30
_diffrn_reflns_number 11870
_diffrn_reflns_theta_full 25.00
_diffrn_reflns_theta_max 25.00
_diffrn_reflns_theta_min 3.11
_diffrn_source 'rotating anode'
_exptl_absorpt_coefficient_mu 2.620
_exptl_absorpt_correction_T_max 0.7796
_exptl_absorpt_correction_T_min 0.4878
_exptl_absorpt_correction_type multi-scan
_exptl_crystal_colour Colorless
_exptl_crystal_density_diffrn 2.262
_exptl_crystal_density_method 'not measured'
_exptl_crystal_description Block
_exptl_crystal_F_000 2152
_exptl_crystal_size_max 0.32
_exptl_crystal_size_mid 0.12
_exptl_crystal_size_min 0.10
_refine_diff_density_max 1.511
_refine_diff_density_min -1.564
_refine_diff_density_rms 0.233
_refine_ls_extinction_coef 0.000610(3)
_refine_ls_extinction_expression Fc^*^=kFc[1+0.001xFc^2^\l^3^/sin(2\q)]^-1/4^
_refine_ls_extinction_method SHELXL
_refine_ls_goodness_of_fit_ref 1.156
_refine_ls_hydrogen_treatment constr
_refine_ls_matrix_type full
_refine_ls_number_parameters 241
_refine_ls_number_reflns 2746
_refine_ls_number_restraints 6
_refine_ls_restrained_S_all 1.155
_refine_ls_R_factor_all 0.0925
_refine_ls_R_factor_gt 0.0779
_refine_ls_shift/su_max 0.120
_refine_ls_shift/su_mean 0.006
_refine_ls_structure_factor_coef Fsqd
_refine_ls_weighting_details 'calc w=1/[\s^2^(Fo^2^)+(0.0000P)^2^+13.1368P] where P=(Fo^2^+2Fc^2^)/3'
_refine_ls_weighting_scheme calc
_refine_ls_wR_factor_gt 0.1348
_refine_ls_wR_factor_ref 0.1440
_reflns_number_gt 2180
_reflns_number_total 2746
_reflns_threshold_expression >2sigma(I)
_cod_data_source_file b812479e.txt
_cod_data_source_block shelxl
_cod_depositor_comments
;
The following automatic conversions were performed:
'_symmetry_cell_setting' value 'Monoclinic' changed to 'monoclinic'
according to '/home/saulius/struct/CIF-dictionaries/cif_core.dic'
dictionary named 'cif_core.dic' version 2.4.1 from
2010-06-29.

'_exptl_absorpt_correction_type' value 'Multi-scan' changed
to 'multi-scan' according to
'/home/saulius/struct/CIF-dictionaries/cif_core.dic' dictionary named
'cif_core.dic' version 2.4.1 from 2010-06-29.

Automatic conversion script
Id: cif_fix_enum 1527 2010-12-29 10:47:43Z saulius 
;
_cod_original_cell_volume 3306.9(15)
_cod_original_sg_symbol_H-M C2/c
_cod_database_code 7200286

loop_
_symmetry_equiv_pos_as_xyz
'x, y, z'
'-x, y, -z+1/2'
'x+1/2, y+1/2, z'
'-x+1/2, y+1/2, -z+1/2'
'-x, -y, -z'
'x, -y, z-1/2'
'-x+1/2, -y+1/2, -z'
'x+1/2, -y+1/2, z-1/2'

loop_
_atom_site_label
_atom_site_type_symbol
_atom_site_fract_x
_atom_site_fract_y
_atom_site_fract_z
_atom_site_U_iso_or_equiv
_atom_site_adp_type
_atom_site_occupancy
_atom_site_symmetry_multiplicity
_atom_site_calc_flag
_atom_site_refinement_flags
_atom_site_disorder_assembly
_atom_site_disorder_group
C1 C 1.117120(15) -0.08376(4) 0.704976(12) 0.01909(9) Uani 1 1 d . . .
C2 C 1.253388(15) -0.18009(4) 0.880336(12) 0.02152(9) Uani 1 1 d . . .
H2 H 1.2405 -0.2947 0.8946 0.026 Uiso 1 1 calc R . .
C3 C 0.945706(17) 0.26196(4) 0.624670(13) 0.02541(10) Uani 1 1 d . . .
C4 C 1.056941(16) 0.03750(4) 0.676527(12) 0.02248(9) Uani 1 1 d . . .
C5 C 0.884937(16) 0.37873(4) 0.594847(13) 0.02402(9) Uani 1 1 d . . .
C6 C 1.071226(17) 0.19470(5) 0.647980(14) 0.03191(11) Uani 1 1 d . . .
H6 H 1.1183 0.2270 0.6463 0.038 Uiso 1 1 calc R . .
C7 C 0.986444(15) -0.00972(4) 0.679124(13) 0.02523(10) Uani 1 1 d . . .
H7 H 0.9770 -0.1179 0.6980 0.030 Uiso 1 1 calc R . .
C8 C 1.014870(17) 0.30509(5) 0.621694(14) 0.03475(11) Uani 1 1 d . . .
H8 H 1.0244 0.4103 0.6017 0.042 Uiso 1 1 calc R . .
C9 C 0.540123(15) 0.35517(4) 0.525938(13) 0.02471(10) Uani 1 1 d . . .
H9 H 0.5680 0.2582 0.5443 0.030 Uiso 1 1 calc R . .
C10 C 0.532366(15) 0.65198(4) 0.477676(13) 0.02530(10) Uani 1 1 d . . .
H10 H 0.5537 0.7548 0.4634 0.030 Uiso 1 1 calc R . .
C11 C 1.289741(16) 0.10231(4) 0.873006(11) 0.01894(9) Uani 1 1 d . . .
H11 H 1.3078 0.2247 0.8811 0.023 Uiso 1 1 calc R . .
C13 C 0.574051(14) 0.50292(4) 0.503075(12) 0.01868(9) Uani 1 1 d . . .
C14 C 0.930942(16) 0.10179(4) 0.654102(13) 0.02247(9) Uani 1 1 d . . .
H14 H 0.8839 0.0716 0.6566 0.027 Uiso 1 1 calc R . .
Cd2 Cd 0.795075(1) 0.500435(3) 0.498809(1) 0.01479(1) Uani 1 1 d . . .
Cd1 Cd 1.276376(1) 0.171277(3) 0.744664(1) 0.01841(1) Uani 1 1 d . . .
N1 N 1.247568(12) -0.14848(3) 0.828439(9) 0.01639(7) Uani 1 1 d . . .
N2 N 1.280136(13) -0.02792(3) 0.910595(9) 0.01665(7) Uani 1 1 d . . .
N3 N 1.270787(13) 0.03661(3) 0.823923(10) 0.01941(7) Uani 1 1 d . . .
O1 O 0.688476(10) 0.35268(3) 0.516749(8) 0.02194(6) Uani 1 1 d . . .
O2 O 0.683293(10) 0.65519(3) 0.496819(9) 0.02770(7) Uani 1 1 d . . .
O3 O 1.180776(11) -0.03345(3) 0.705798(9) 0.02512(7) Uani 1 1 d . . .
O4 O 1.101438(12) -0.23706(3) 0.727340(10) 0.03596(8) Uani 1 1 d . . .
O5 O 0.895248(11) 0.45505(3) 0.552051(9) 0.03140(7) Uani 1 1 d . . .
O6 O 0.827180(12) 0.39195(3) 0.612649(11) 0.03822(8) Uani 1 1 d . . .
O7 O 1.333930(12) -0.10359(3) 0.720047(10) 0.03764(8) Uani 1 1 d . . .
O8 O 0.0000 0.53300(6) 0.2500 0.07406(18) Uani 1 2 d S . .
C12 C 0.653065(13) 0.50062(4) 0.505888(11) 0.00948(7) Uani 1 1 d U . .

loop_
_atom_site_aniso_label
_atom_site_aniso_U_11
_atom_site_aniso_U_22
_atom_site_aniso_U_33
_atom_site_aniso_U_23
_atom_site_aniso_U_13
_atom_site_aniso_U_12
C1 0.01529(14) 0.01911(14) 0.02205(15) -0.00042(12) 0.00134(12) 0.00190(13)
C2 0.02095(15) 0.02391(16) 0.02015(15) 0.00493(13) 0.00495(13) 0.00395(14)
C3 0.01790(15) 0.03058(16) 0.02228(16) -0.00059(13) -0.01064(14) 0.00378(15)
C4 0.02387(15) 0.02381(15) 0.01919(15) 0.00549(13) 0.00247(13) 0.00368(14)
C5 0.01665(15) 0.01130(14) 0.03712(18) 0.00375(13) -0.01337(14) -0.00825(13)
C6 0.01180(15) 0.03723(18) 0.0439(2) 0.01182(16) -0.00213(15) 0.00233(15)
C7 0.01313(13) 0.03062(17) 0.03229(18) 0.01309(13) 0.00516(13) 0.00975(14)
C8 0.01935(17) 0.03790(18) 0.0450(2) 0.02296(16) 0.00058(15) 0.00023(16)
C9 0.01557(14) 0.02094(15) 0.04070(18) 0.01313(14) 0.01324(13) 0.00258(13)
C10 0.01049(13) 0.02125(15) 0.04738(19) 0.01479(14) 0.01374(13) -0.00267(13)
C11 0.02981(16) 0.00693(13) 0.01943(15) -0.00165(12) 0.00280(13) 0.00644(13)
C13 0.00651(12) 0.02223(15) 0.02844(16) -0.00184(12) 0.00619(12) 0.00217(12)
C14 0.01564(14) 0.01419(14) 0.03734(18) 0.00677(13) 0.00426(13) -0.00516(12)
Cd2 0.01122(1) 0.01777(1) 0.01540(1) 0.00271(1) 0.00247(1) 0.00111(1)
Cd1 0.02361(1) 0.01434(1) 0.01571(1) 0.00281(1) -0.00051(1) -0.00514(1)
N1 0.01893(12) 0.01625(12) 0.01419(12) -0.00248(9) 0.00357(10) 0.00185(11)
N2 0.02356(12) 0.01295(11) 0.01395(12) -0.00206(9) 0.00481(10) -0.00439(10)
N3 0.02941(13) 0.01437(12) 0.01370(12) 0.00169(10) 0.00206(11) 0.00280(11)
O1 0.00857(9) 0.02496(11) 0.03255(12) 0.00506(9) 0.00451(8) -0.00129(9)
O2 0.00976(9) 0.03387(12) 0.04257(13) -0.00205(10) 0.01297(9) 0.00037(10)
O3 0.02142(10) 0.01960(10) 0.03143(12) -0.00110(9) -0.00277(10) 0.00897(9)
O4 0.02444(12) 0.03161(12) 0.04818(15) 0.01738(11) -0.00284(11) 0.00863(11)
O5 0.02124(11) 0.02366(11) 0.04118(14) 0.00826(10) -0.01554(10) -0.00314(10)
O6 0.01876(11) 0.03011(12) 0.06240(16) 0.01045(11) -0.00135(11) 0.00376(10)
O7 0.02638(12) 0.03686(13) 0.04400(14) -0.02010(11) -0.00840(11) 0.00890(11)
O8 0.1091(4) 0.0470(2) 0.0599(3) 0.000 -0.0005(3) 0.000
C12 0.00929(12) 0.00949(12) 0.00969(13) 0.00001(10) 0.00180(10) -0.00008(11)

loop_
_atom_type_symbol
_atom_type_description
_atom_type_scat_dispersion_real
_atom_type_scat_dispersion_imag
_atom_type_scat_source
C C 0.0033 0.0016 'International Tables Vol C Tables 4.2.6.8 and 6.1.1.4'
H H 0.0000 0.0000 'International Tables Vol C Tables 4.2.6.8 and 6.1.1.4'
O O 0.0106 0.0060 'International Tables Vol C Tables 4.2.6.8 and 6.1.1.4'
N N 0.0061 0.0033 'International Tables Vol C Tables 4.2.6.8 and 6.1.1.4'
Cd Cd -0.8075 1.2024 'International Tables Vol C Tables 4.2.6.8 and 6.1.1.4'

loop_
_geom_angle_atom_site_label_1
_geom_angle_atom_site_label_2
_geom_angle_atom_site_label_3
_geom_angle
_geom_angle_site_symmetry_1
_geom_angle_site_symmetry_3
_geom_angle_publ_flag
O3 C1 O4 122.14(3) . . ?
O3 C1 C4 119.76(3) . . ?
O4 C1 C4 118.10(3) . . ?
N1 C2 N2 112.82(3) . . ?
C8 C3 C14 119.69(3) . . ?
C8 C3 C5 120.75(4) . . ?
C14 C3 C5 119.51(3) . . ?
C6 C4 C7 120.06(3) . . ?
C6 C4 C1 120.07(3) . . ?
C7 C4 C1 119.87(3) . . ?
O5 C5 O6 124.14(3) . . ?
O5 C5 C3 116.04(4) . . ?
O6 C5 C3 119.80(3) . . ?
C4 C6 C8 119.35(4) . . ?
C14 C7 C4 120.51(4) . . ?
C3 C8 C6 121.08(4) . . ?
C10 C9 C13 122.39(3) 5_666 . ?
C9 C10 C13 118.96(3) 5_666 . ?
N3 C11 N2 112.56(3) . . ?
C10 C13 C9 118.59(3) . . ?
C10 C13 C12 120.79(3) . . ?
C9 C13 C12 120.62(3) . . ?
C7 C14 C3 119.28(3) . . ?
O5 Cd2 N2 125.72(3) . 8_455 ?
O5 Cd2 O2 140.040(17) . . ?
N2 Cd2 O2 89.52(3) 8_455 . ?
O5 Cd2 O1 120.01(2) . . ?
N2 Cd2 O1 105.98(3) 8_455 . ?
O2 Cd2 O1 54.25(2) . . ?
O5 Cd2 O2 89.712(11) . 7_666 ?
N2 Cd2 O2 87.102(10) 8_455 7_666 ?
O2 Cd2 O2 72.180(16) . 7_666 ?
O1 Cd2 O2 123.978(9) . 7_666 ?
O5 Cd2 O1 80.396(9) . 7_656 ?
N2 Cd2 O1 85.598(9) 8_455 7_656 ?
O2 Cd2 O1 125.252(11) . 7_656 ?
O1 Cd2 O1 74.999(15) . 7_656 ?
O2 Cd2 O1 160.959(10) 7_666 7_656 ?
O5 Cd2 C12 136.841(19) . . ?
N2 Cd2 C12 97.03(3) 8_455 . ?
O2 Cd2 C12 27.506(12) . . ?
O1 Cd2 C12 26.853(12) . . ?
O2 Cd2 C12 98.986(8) 7_666 . ?
O1 Cd2 C12 99.346(9) 7_656 . ?
N1 Cd1 N3 162.274(11) 4_756 . ?
N1 Cd1 O7 105.988(19) 4_756 . ?
N3 Cd1 O7 89.799(19) . . ?
N1 Cd1 O3 88.39(2) 4_756 . ?
N3 Cd1 O3 87.74(2) . . ?
O7 Cd1 O3 75.80(2) . . ?
N1 Cd1 O4 97.73(3) 4_756 4_756 ?
N3 Cd1 O4 92.87(3) . 4_756 ?
O7 Cd1 O4 79.888(19) . 4_756 ?
O3 Cd1 O4 155.678(10) . 4_756 ?
N1 Cd1 O3 87.05(2) 4_756 4_756 ?
N3 Cd1 O3 87.706(17) . 4_756 ?
O7 Cd1 O3 133.719(19) . 4_756 ?
O3 Cd1 O3 150.088(9) . 4_756 ?
O4 Cd1 O3 54.137(14) 4_756 4_756 ?
C2 N1 N3 105.72(2) . . ?
C2 N1 Cd1 134.89(2) . 4_746 ?
N3 N1 Cd1 118.86(2) . 4_746 ?
C2 N2 C11 102.33(3) . . ?
C2 N2 Cd2 127.33(2) . 8_556 ?
C11 N2 Cd2 130.18(2) . 8_556 ?
C11 N3 N1 106.57(3) . . ?
C11 N3 Cd1 130.84(2) . . ?
N1 N3 Cd1 122.53(2) . . ?
C12 O1 Cd2 92.35(3) . . ?
C12 O1 Cd2 149.25(2) . 7_656 ?
Cd2 O1 Cd2 105.001(15) . 7_656 ?
C12 O2 Cd2 92.34(3) . . ?
C12 O2 Cd2 155.88(2) . 7_666 ?
Cd2 O2 Cd2 107.820(16) . 7_666 ?
C1 O3 Cd1 146.56(2) . . ?
C1 O3 Cd1 90.01(3) . 4_746 ?
Cd1 O3 Cd1 97.87(2) . 4_746 ?
C1 O4 Cd1 93.68(2) . 4_746 ?
C5 O5 Cd2 110.23(3) . . ?
O1 C12 O2 120.58(3) . . ?
O1 C12 C13 121.43(3) . . ?
O2 C12 C13 117.99(3) . . ?
O1 C12 Cd2 60.801(19) . . ?
O2 C12 Cd2 60.154(17) . . ?
C13 C12 Cd2 173.57(2) . . ?

loop_
_geom_bond_atom_site_label_1
_geom_bond_atom_site_label_2
_geom_bond_distance
_geom_bond_site_symmetry_2
_geom_bond_publ_flag
C1 O3 1.2548(6) . ?
C1 O4 1.2729(4) . ?
C1 C4 1.4965(6) . ?
C2 N1 1.3193(4) . ?
C2 N2 1.3542(4) . ?
C3 C8 1.3625(7) . ?
C3 C14 1.4021(5) . ?
C3 C5 1.4989(6) . ?
C4 C6 1.3700(5) . ?
C4 C7 1.3915(6) . ?
C5 O5 1.2569(5) . ?
C5 O6 1.2637(6) . ?
C6 C8 1.3859(6) . ?
C7 C14 1.3686(5) . ?
C9 C10 1.3629(7) 5_666 ?
C9 C13 1.3981(5) . ?
C10 C9 1.3629(7) 5_666 ?
C10 C13 1.3921(5) . ?
C11 N3 1.3135(5) . ?
C11 N2 1.3545(4) . ?
C13 C12 1.4883(7) . ?
Cd2 O5 2.1430(9) . ?
Cd2 N2 2.2116(5) 8_455 ?
Cd2 O2 2.3736(7) . ?
Cd2 O1 2.3889(7) . ?
Cd2 O2 2.4402(5) 7_666 ?
Cd2 O1 2.5272(5) 7_656 ?
Cd2 C12 2.7343(10) . ?
Cd1 N1 2.2183(4) 4_756 ?
Cd1 N3 2.2401(4) . ?
Cd1 O7 2.3503(5) . ?
Cd1 O3 2.3772(6) . ?
Cd1 O4 2.3845(9) 4_756 ?
Cd1 O3 2.4740(5) 4_756 ?
N1 N3 1.3779(4) . ?
N1 Cd1 2.2183(4) 4_746 ?
N2 Cd2 2.2116(5) 8_556 ?
O1 C12 1.2361(4) . ?
O1 Cd2 2.5272(5) 7_656 ?
O2 C12 1.2639(4) . ?
O2 Cd2 2.4402(5) 7_666 ?
O3 Cd1 2.4740(5) 4_746 ?
O4 Cd1 2.3845(9) 4_746 ?

loop_
_geom_torsion_atom_site_label_1
_geom_torsion_atom_site_label_2
_geom_torsion_atom_site_label_3
_geom_torsion_atom_site_label_4
_geom_torsion
_geom_torsion_site_symmetry_1
_geom_torsion_site_symmetry_2
_geom_torsion_site_symmetry_3
_geom_torsion_site_symmetry_4
_geom_torsion_publ_flag
O3 C1 C4 C6 5.08(5) . . . . ?
O4 C1 C4 C6 -174.33(3) . . . . ?
O3 C1 C4 C7 -174.92(3) . . . . ?
O4 C1 C4 C7 5.67(4) . . . . ?
C8 C3 C5 O5 29.62(4) . . . . ?
C14 C3 C5 O5 -147.67(3) . . . . ?
C8 C3 C5 O6 -151.88(3) . . . . ?
C14 C3 C5 O6 30.83(4) . . . . ?
C7 C4 C6 C8 -0.24(5) . . . . ?
C1 C4 C6 C8 179.76(3) . . . . ?
C6 C4 C7 C14 -1.17(5) . . . . ?
C1 C4 C7 C14 178.83(3) . . . . ?
C14 C3 C8 C6 -0.96(5) . . . . ?
C5 C3 C8 C6 -178.24(3) . . . . ?
C4 C6 C8 C3 1.31(5) . . . . ?
C9 C10 C13 C9 -2.66(5) 5_666 . . . ?
C9 C10 C13 C12 177.36(3) 5_666 . . . ?
C10 C9 C13 C10 2.75(5) 5_666 . . . ?
C10 C9 C13 C12 -177.26(3) 5_666 . . . ?
C4 C7 C14 C3 1.52(5) . . . . ?
C8 C3 C14 C7 -0.46(5) . . . . ?
C5 C3 C14 C7 176.86(3) . . . . ?
N2 C2 N1 N3 -0.95(3) . . . . ?
N2 C2 N1 Cd1 170.22(2) . . . 4_746 ?
N1 C2 N2 C11 0.67(3) . . . . ?
N1 C2 N2 Cd2 176.480(19) . . . 8_556 ?
N3 C11 N2 C2 -0.11(3) . . . . ?
N3 C11 N2 Cd2 -175.749(19) . . . 8_556 ?
N2 C11 N3 N1 -0.44(3) . . . . ?
N2 C11 N3 Cd1 -177.569(19) . . . . ?
C2 N1 N3 C11 0.82(3) . . . . ?
Cd1 N1 N3 C11 -172.039(19) 4_746 . . . ?
C2 N1 N3 Cd1 178.244(19) . . . . ?
Cd1 N1 N3 Cd1 5.38(3) 4_746 . . . ?
N1 Cd1 N3 C11 -77.25(4) 4_756 . . . ?
O7 Cd1 N3 C11 129.42(3) . . . . ?
O3 Cd1 N3 C11 -154.79(3) . . . . ?
O4 Cd1 N3 C11 49.55(3) 4_756 . . . ?
O3 Cd1 N3 C11 -4.36(3) 4_756 . . . ?
N1 Cd1 N3 N1 106.02(3) 4_756 . . . ?
O7 Cd1 N3 N1 -47.32(3) . . . . ?
O3 Cd1 N3 N1 28.48(2) . . . . ?
O4 Cd1 N3 N1 -127.18(2) 4_756 . . . ?
O3 Cd1 N3 N1 178.91(2) 4_756 . . . ?
O5 Cd2 O1 C12 136.393(18) . . . . ?
N2 Cd2 O1 C12 -73.53(2) 8_455 . . . ?
O2 Cd2 O1 C12 3.950(15) . . . . ?
O2 Cd2 O1 C12 23.92(2) 7_666 . . . ?
O1 Cd2 O1 C12 -154.35(2) 7_656 . . . ?
O5 Cd2 O1 Cd2 -69.252(15) . . . 7_656 ?
N2 Cd2 O1 Cd2 80.828(15) 8_455 . . 7_656 ?
O2 Cd2 O1 Cd2 158.305(13) . . . 7_656 ?
O2 Cd2 O1 Cd2 178.273(7) 7_666 . . 7_656 ?
O1 Cd2 O1 Cd2 0.0 7_656 . . 7_656 ?
C12 Cd2 O1 Cd2 154.35(2) . . . 7_656 ?
O5 Cd2 O2 C12 -99.63(2) . . . . ?
N2 Cd2 O2 C12 106.33(2) 8_455 . . . ?
O1 Cd2 O2 C12 -3.863(15) . . . . ?
O2 Cd2 O2 C12 -166.56(2) 7_666 . . . ?
O1 Cd2 O2 C12 22.07(2) 7_656 . . . ?
O5 Cd2 O2 Cd2 66.931(19) . . . 7_666 ?
N2 Cd2 O2 Cd2 -87.109(17) 8_455 . . 7_666 ?
O1 Cd2 O2 Cd2 162.695(14) . . . 7_666 ?
O2 Cd2 O2 Cd2 0.0 7_666 . . 7_666 ?
O1 Cd2 O2 Cd2 -171.376(7) 7_656 . . 7_666 ?
C12 Cd2 O2 Cd2 166.56(2) . . . 7_666 ?
O4 C1 O3 Cd1 -102.50(4) . . . . ?
C4 C1 O3 Cd1 78.11(5) . . . . ?
O4 C1 O3 Cd1 1.89(3) . . . 4_746 ?
C4 C1 O3 Cd1 -177.49(3) . . . 4_746 ?
N1 Cd1 O3 C1 -102.63(4) 4_756 . . . ?
N3 Cd1 O3 C1 60.07(4) . . . . ?
O7 Cd1 O3 C1 150.43(4) . . . . ?
O4 Cd1 O3 C1 152.03(3) 4_756 . . . ?
O3 Cd1 O3 C1 -21.37(4) 4_756 . . . ?
N1 Cd1 O3 Cd1 155.278(12) 4_756 . . 4_746 ?
N3 Cd1 O3 Cd1 -42.024(15) . . . 4_746 ?
O7 Cd1 O3 Cd1 48.341(16) . . . 4_746 ?
O4 Cd1 O3 Cd1 49.94(3) 4_756 . . 4_746 ?
O3 Cd1 O3 Cd1 -123.459(17) 4_756 . . 4_746 ?
O3 C1 O4 Cd1 -1.97(3) . . . 4_746 ?
C4 C1 O4 Cd1 177.43(2) . . . 4_746 ?
O6 C5 O5 Cd2 -24.45(4) . . . . ?
C3 C5 O5 Cd2 153.97(2) . . . . ?
N2 Cd2 O5 C5 -156.323(19) 8_455 . . . ?
O2 Cd2 O5 C5 56.30(3) . . . . ?
O1 Cd2 O5 C5 -12.52(2) . . . . ?
O2 Cd2 O5 C5 117.45(2) 7_666 . . . ?
O1 Cd2 O5 C5 -78.89(2) 7_656 . . . ?
C12 Cd2 O5 C5 14.57(2) . . . . ?
Cd2 O1 C12 O2 -7.01(3) . . . . ?
Cd2 O1 C12 O2 -132.15(3) 7_656 . . . ?
Cd2 O1 C12 C13 173.01(2) . . . . ?
Cd2 O1 C12 C13 47.87(5) 7_656 . . . ?
Cd2 O1 C12 Cd2 -125.14(4) 7_656 . . . ?
Cd2 O2 C12 O1 7.05(3) . . . . ?
Cd2 O2 C12 O1 -140.16(4) 7_666 . . . ?
Cd2 O2 C12 C13 -172.97(2) . . . . ?
Cd2 O2 C12 C13 39.82(6) 7_666 . . . ?
Cd2 O2 C12 Cd2 -147.22(5) 7_666 . . . ?
C10 C13 C12 O1 -163.06(3) . . . . ?
C9 C13 C12 O1 16.96(4) . . . . ?
C10 C13 C12 O2 16.96(4) . . . . ?
C9 C13 C12 O2 -163.03(3) . . . . ?
C10 C13 C12 Cd2 -54.59(18) . . . . ?
C9 C13 C12 Cd2 125.43(16) . . . . ?
O5 Cd2 C12 O1 -60.82(2) . . . . ?
N2 Cd2 C12 O1 111.738(17) 8_455 . . . ?
O2 Cd2 C12 O1 -173.05(3) . . . . ?
O2 Cd2 C12 O1 -160.100(17) 7_666 . . . ?
O1 Cd2 C12 O1 25.07(2) 7_656 . . . ?
O5 Cd2 C12 O2 112.224(17) . . . . ?
N2 Cd2 C12 O2 -75.215(17) 8_455 . . . ?
O1 Cd2 C12 O2 173.05(3) . . . . ?
O2 Cd2 C12 O2 12.95(2) 7_666 . . . ?
O1 Cd2 C12 O2 -161.886(17) 7_656 . . . ?
O5 Cd2 C12 C13 -172.82(16) . . . . ?
N2 Cd2 C12 C13 -0.26(17) 8_455 . . . ?
O2 Cd2 C12 C13 74.95(17) . . . . ?
O1 Cd2 C12 C13 -112.00(17) . . . . ?
O2 Cd2 C12 C13 87.90(17) 7_666 . . . ?
O1 Cd2 C12 C13 -86.93(17) 7_656 . . . ?
